data_7227859
loop_
_publ_author_name
'Rodr\'iguez-Di\'eguez, Antonio'
'P\'erez-Y\'a\~nez, Sonia'
'Ruiz-Rubio, Leire'
'Seco, Jose M.'
'Cepeda, Javier'

_publ_section_title
;
 From isolated to 2D coordination polymers based on 6-aminonicotinate and
 3d-metal ions: towards field-induced single-ion-magnets
;
_journal_issue 16
_journal_name_full CrystEngComm
_journal_page_first 2229
_journal_paper_doi 10.1039/C7CE00234C
_journal_volume 19
_journal_year 2017
_chemical_formula_moiety 'C26 H27 Co N6 O5, (C6 H5 N2 O2), 5(H2 O)'
_chemical_formula_sum 'C32 H42 Co N8 O12'
_chemical_formula_weight 789.66
_chemical_name_systematic
'[triaqua(6-aminopyridine-3-carboxylato-kO)bis(4,4'-bipyridine)cobalt(II)](6-aminopyridine-3-carboxylato)pentahydrate'
_space_group_crystal_system triclinic
_space_group_IT_number 2
_space_group_name_Hall '-P 1'
_space_group_name_H-M_alt 'P -1'
_symmetry_space_group_name_Hall '-P 1'
_symmetry_space_group_name_H-M 'P -1'
_atom_sites_solution_hydrogens geom
_atom_sites_solution_primary direct
_atom_sites_solution_secondary difmap
_audit_creation_method SHELXL-2014
_audit_update_record
;
2017-02-02 deposited with the CCDC.
2017-03-15 downloaded from the CCDC.
;
_cell_angle_alpha 73.12(3)
_cell_angle_beta 74.15(3)
_cell_angle_gamma 86.86(3)
_cell_formula_units_Z 2
_cell_length_a 9.8100(8)
_cell_length_b 14.1534(11)
_cell_length_c 14.2636(11)
_cell_measurement_reflns_used 50562
_cell_measurement_temperature 100(2)
_cell_measurement_theta_max 29.098
_cell_measurement_theta_min 2.294
_cell_volume 1822.4(5)
_computing_cell_refinement
;
CrysAlisPro, Agilent Technologies,
Version 1.171.35.15 (release 03-08-2011 CrysAlis171 .NET)
(compiled Aug  3 2011,13:03:54)
;
_computing_data_collection
;
CrysAlisPro, Agilent Technologies,
Version 1.171.35.15 (release 03-08-2011 CrysAlis171 .NET)
(compiled Aug  3 2011,13:03:54)
;
_computing_data_reduction
;
CrysAlisPro, Agilent Technologies,
Version 1.171.35.15 (release 03-08-2011 CrysAlis171 .NET)
(compiled Aug  3 2011,13:03:54)
;
_computing_molecular_graphics 'Ortep-3 (Farrugia, 1997)'
_computing_publication_material 'WinGX (Farrugia, 1999)'
_computing_structure_refinement 'SHELXL-2014 (Sheldrick, 2014)'
_computing_structure_solution 'Sir92 (Altomare et al., 1993)'
_diffrn_ambient_temperature 100(2)
_diffrn_measured_fraction_theta_full 0.999
_diffrn_measured_fraction_theta_max 0.979
_diffrn_measurement_device_type 'Bruker Venture'
_diffrn_measurement_method \w
_diffrn_radiation_monochromator graphite
_diffrn_radiation_source 'fine-focus sealed tube'
_diffrn_radiation_type MoK\a
_diffrn_radiation_wavelength 0.71073
_diffrn_reflns_av_R_equivalents 0.2171
_diffrn_reflns_av_unetI/netI 0.1727
_diffrn_reflns_Laue_measured_fraction_full 0.999
_diffrn_reflns_Laue_measured_fraction_max 0.979
_diffrn_reflns_limit_h_max 13
_diffrn_reflns_limit_h_min -13
_diffrn_reflns_limit_k_max 18
_diffrn_reflns_limit_k_min -19
_diffrn_reflns_limit_l_max 19
_diffrn_reflns_limit_l_min -19
_diffrn_reflns_number 50562
_diffrn_reflns_point_group_measured_fraction_full 0.999
_diffrn_reflns_point_group_measured_fraction_max 0.979
_diffrn_reflns_theta_full 25.242
_diffrn_reflns_theta_max 29.098
_diffrn_reflns_theta_min 2.294
_exptl_absorpt_coefficient_mu 0.543
_exptl_absorpt_correction_T_max 0.991
_exptl_absorpt_correction_T_min 0.914
_exptl_absorpt_correction_type numerical
_exptl_absorpt_process_details
;
CrysAlisPro, Agilent Technologies,
Version 1.171.35.15 (release 03-08-2011 CrysAlis171 .NET)
(compiled Aug  3 2011,13:03:54)
Analytical numeric absorption correction using a multifaceted crystal
model based on expressions derived by R.C. Clark & J.S. Reid.
(Clark, R. C. & Reid, J. S. (1995). Acta Cryst. A51, 887-897)
;
_exptl_crystal_colour colourless
_exptl_crystal_density_diffrn 1.439
_exptl_crystal_density_method none
_exptl_crystal_description 'trigonal antiprism'
_exptl_crystal_F_000 826
_exptl_crystal_preparation ', Magnetic properties'
_exptl_crystal_size_max 0.23
_exptl_crystal_size_mid 0.14
_exptl_crystal_size_min 0.08
_refine_diff_density_max 1.316
_refine_diff_density_min -0.742
_refine_diff_density_rms 0.121
_refine_ls_extinction_method none
_refine_ls_goodness_of_fit_ref 1.045
_refine_ls_hydrogen_treatment constr
_refine_ls_matrix_type full
_refine_ls_number_parameters 473
_refine_ls_number_reflns 9591
_refine_ls_number_restraints 17
_refine_ls_restrained_S_all 1.048
_refine_ls_R_factor_all 0.1672
_refine_ls_R_factor_gt 0.0803
_refine_ls_shift/su_max 0.000
_refine_ls_shift/su_mean 0.000
_refine_ls_structure_factor_coef Fsqd
_refine_ls_weighting_details 'w=1/[\s^2^(Fo^2^)+(0.1072P)^2^] where P=(Fo^2^+2Fc^2^)/3'
_refine_ls_weighting_scheme calc
_refine_ls_wR_factor_gt 0.1876
_refine_ls_wR_factor_ref 0.2180
_reflns_Friedel_coverage 0.000
_reflns_number_gt 5096
_reflns_number_total 9591
_reflns_threshold_expression 'I > 2\s(I)'
_cod_data_source_file c7ce00234c2.cif
_cod_data_source_block Compound2
_cod_depositor_comments 'Adding full bibliography for 7227857--7227860.cif.'
_cod_original_cell_volume 1822.4(4)
_cod_database_code 7227859
_shelx_space_group_comment
;
The symmetry employed for this shelxl refinement is uniquely defined
by the following loop, which should always be used as a source of
symmetry information in preference to the above space-group names.
They are only intended as comments.
;
_shelxl_version_number 2014-3

loop_
_space_group_symop_operation_xyz
'x, y, z'
'-x, -y, -z'

loop_
_atom_site_label
_atom_site_type_symbol
_atom_site_fract_x
_atom_site_fract_y
_atom_site_fract_z
_atom_site_U_iso_or_equiv
_atom_site_adp_type
_atom_site_occupancy
_atom_site_site_symmetry_order
_atom_site_calc_flag
_atom_site_refinement_flags_posn
_atom_site_refinement_flags_adp
_atom_site_refinement_flags_occupancy
_atom_site_disorder_assembly
_atom_site_disorder_group
Co1 Co 0.51500(6) -0.00782(4) 0.23417(4) 0.01144(17) Uani 1 1 d . . . . .
N1A N 1.0991(4) -0.0787(3) 0.4072(3) 0.0176(8) Uani 1 1 d . . . . .
C2A C 1.0267(4) -0.1253(3) 0.5036(3) 0.0164(9) Uani 1 1 d . . . . .
C3A C 0.8784(4) -0.1396(3) 0.5301(3) 0.0175(9) Uani 1 1 d . . . . .
H3A H 0.8299 -0.1731 0.5964 0.021 Uiso 1 1 calc R U . . .
C4A C 0.8065(4) -0.1047(3) 0.4588(3) 0.0163(9) Uani 1 1 d . . . . .
H4A H 0.7083 -0.1120 0.4767 0.020 Uiso 1 1 calc R U . . .
C5A C 0.8808(4) -0.0575(3) 0.3580(3) 0.0138(9) Uani 1 1 d . . . . .
C6A C 1.0261(4) -0.0469(3) 0.3369(3) 0.0166(9) Uani 1 1 d . . . . .
H6A H 1.0765 -0.0160 0.2702 0.020 Uiso 1 1 calc R U . . .
C7A C 0.8060(4) -0.0184(3) 0.2775(3) 0.0146(9) Uani 1 1 d . . . . .
O71A O 0.6736(3) -0.0088(2) 0.3065(2) 0.0168(7) Uani 1 1 d . . . . .
O72A O 0.8767(3) 0.0012(2) 0.1848(2) 0.0180(7) Uani 1 1 d . . . . .
N8A N 1.1011(4) -0.1581(3) 0.5726(3) 0.0218(9) Uani 1 1 d . . . . .
H8A1 H 1.1916 -0.1490 0.5546 0.026 Uiso 1 1 calc R U . . .
H8A2 H 1.0582 -0.1881 0.6347 0.026 Uiso 1 1 calc R U . . .
N1B1 N 0.0363(10) -0.5102(6) 0.3300(8) 0.055(3) Uiso 0.597(9) 1 d D . P A 1
C2B1 C 0.025(2) -0.4183(8) 0.2673(9) 0.065(6) Uiso 0.597(9) 1 d D . P A 1
C3B1 C 0.0216(11) -0.4058(7) 0.1674(8) 0.048(3) Uiso 0.597(9) 1 d D . P A 1
H3B1 H 0.0189 -0.3429 0.1239 0.057 Uiso 0.597(9) 1 calc R U P A 1
C4B1 C 0.0221(11) -0.4869(6) 0.1345(8) 0.041(3) Uiso 0.597(9) 1 d D . P A 1
H4B1 H 0.0193 -0.4768 0.0677 0.050 Uiso 0.597(9) 1 calc R U P A 1
C5B1 C 0.0266(11) -0.5862(7) 0.1949(8) 0.039(3) Uiso 0.597(9) 1 d D . P A 1
C6B1 C 0.0369(13) -0.5872(8) 0.2897(10) 0.050(3) Uiso 0.597(9) 1 d D . P A 1
H6B1 H 0.0456 -0.6494 0.3326 0.060 Uiso 0.597(9) 1 calc R U P A 1
N8B1 N 0.0180(10) -0.3391(7) 0.3028(8) 0.062(3) Uiso 0.597(9) 1 d D . P A 1
H8B1 H 0.0205 -0.3468 0.3644 0.074 Uiso 0.597(9) 1 calc R U P A 1
H8B2 H 0.0111 -0.2810 0.2638 0.074 Uiso 0.597(9) 1 calc R U P A 1
N1B2 N 0.0189(18) -0.5464(9) 0.3982(12) 0.077(5) Uiso 0.403(9) 1 d D . P A 2
C2B2 C 0.017(2) -0.4472(10) 0.3492(13) 0.076(6) Uiso 0.403(9) 1 d D . P A 2
C3B2 C 0.017(4) -0.4107(15) 0.2479(14) 0.076(10) Uiso 0.403(9) 1 d D . P A 2
H3B2 H 0.0192 -0.3430 0.2169 0.091 Uiso 0.403(9) 1 calc R U P A 2
C4B2 C 0.014(2) -0.4779(11) 0.1934(17) 0.087(7) Uiso 0.403(9) 1 d D . P A 2
H4B2 H 0.0063 -0.4532 0.1273 0.104 Uiso 0.403(9) 1 calc R U P A 2
C5B2 C 0.0227(19) -0.5817(11) 0.2332(12) 0.045(4) Uiso 0.403(9) 1 d D . P A 2
C6B2 C 0.0252(18) -0.6033(11) 0.3346(12) 0.044(4) Uiso 0.403(9) 1 d D . P A 2
H6B2 H 0.0328 -0.6703 0.3651 0.053 Uiso 0.403(9) 1 calc R U P A 2
N8B2 N 0.020(2) -0.3907(12) 0.4113(15) 0.138(10) Uiso 0.403(9) 1 d D . P A 2
H8B3 H 0.0234 -0.4183 0.4729 0.166 Uiso 0.403(9) 1 calc R U P A 2
H8B4 H 0.0196 -0.3274 0.3889 0.166 Uiso 0.403(9) 1 calc R U P A 2
C7B C 0.0247(6) -0.6739(5) 0.1754(5) 0.0477(16) Uani 1 1 d . . . . .
O71B O -0.0015(4) -0.6577(4) 0.0879(4) 0.0701(15) Uani 1 1 d . . . . .
O72B O 0.0513(4) -0.7544(3) 0.2230(3) 0.0493(11) Uani 1 1 d . . . . .
N1C N 0.5187(4) 0.1513(3) 0.1913(3) 0.0162(8) Uani 1 1 d . . . . .
C2C C 0.4019(5) 0.2048(3) 0.1999(3) 0.0182(9) Uani 1 1 d . . . . .
H2C H 0.3146 0.1716 0.2211 0.022 Uiso 1 1 calc R U . . .
C3C C 0.4029(5) 0.3064(3) 0.1791(3) 0.0194(10) Uani 1 1 d . . . . .
H3C H 0.3179 0.3395 0.1866 0.023 Uiso 1 1 calc R U . . .
C4C C 0.5308(5) 0.3592(3) 0.1471(3) 0.0174(9) Uani 1 1 d . . . . .
C5C C 0.6537(5) 0.3030(3) 0.1370(3) 0.0213(10) Uani 1 1 d . . . . .
H5C H 0.7426 0.3342 0.1148 0.026 Uiso 1 1 calc R U . . .
C6C C 0.6428(5) 0.2020(3) 0.1598(3) 0.0202(10) Uani 1 1 d . . . . .
H6C H 0.7260 0.1667 0.1532 0.024 Uiso 1 1 calc R U . . .
C7C C 0.5398(5) 0.4681(3) 0.1233(3) 0.0169(9) Uani 1 1 d . . . . .
C8C C 0.4212(5) 0.5254(3) 0.1353(3) 0.0209(10) Uani 1 1 d . . . . .
H8C H 0.3312 0.4957 0.1597 0.025 Uiso 1 1 calc R U . . .
C9C C 0.4368(5) 0.6282(3) 0.1106(3) 0.0212(10) Uani 1 1 d . . . . .
H9C H 0.3554 0.6653 0.1195 0.025 Uiso 1 1 calc R U . . .
N10C N 0.5616(4) 0.6753(3) 0.0751(3) 0.0226(9) Uani 1 1 d . . . . .
C11C C 0.6753(6) 0.6200(4) 0.0624(4) 0.0367(13) Uani 1 1 d . . . . .
H11C H 0.7636 0.6522 0.0362 0.044 Uiso 1 1 calc R U . . .
C12C C 0.6718(5) 0.5188(3) 0.0852(4) 0.0338(13) Uani 1 1 d . . . . .
H12C H 0.7556 0.4843 0.0756 0.041 Uiso 1 1 calc R U . . .
N1D N 0.5130(4) -0.1690(3) 0.2794(3) 0.0162(8) Uani 1 1 d . . . . .
C2D C 0.3922(5) -0.2233(3) 0.3226(3) 0.0204(10) Uani 1 1 d . . . . .
H2D H 0.3072 -0.1903 0.3323 0.025 Uiso 1 1 calc R U . . .
C3D C 0.3865(5) -0.3249(3) 0.3534(3) 0.0216(10) Uani 1 1 d . . . . .
H3D H 0.2993 -0.3585 0.3819 0.026 Uiso 1 1 calc R U . . .
C4D C 0.5109(4) -0.3776(3) 0.3419(3) 0.0145(9) Uani 1 1 d . . . . .
C5D C 0.6363(5) -0.3214(3) 0.2988(4) 0.0222(10) Uani 1 1 d . . . . .
H5D H 0.7229 -0.3525 0.2899 0.027 Uiso 1 1 calc R U . . .
C6D C 0.6327(5) -0.2198(3) 0.2694(3) 0.0204(10) Uani 1 1 d . . . . .
H6D H 0.7185 -0.1844 0.2409 0.024 Uiso 1 1 calc R U . . .
C7D C 0.5095(5) -0.4869(3) 0.3697(3) 0.0172(9) Uani 1 1 d . . . . .
C8D C 0.3844(5) -0.5434(3) 0.4040(4) 0.0260(11) Uani 1 1 d . . . . .
H8D H 0.2974 -0.5127 0.4125 0.031 Uiso 1 1 calc R U . . .
C9D C 0.3890(6) -0.6451(3) 0.4256(4) 0.0296(12) Uani 1 1 d . . . . .
H9D H 0.3035 -0.6807 0.4485 0.036 Uiso 1 1 calc R U . . .
N10D N 0.5089(4) -0.6953(3) 0.4156(3) 0.0241(9) Uani 1 1 d . . . . .
C11D C 0.6275(6) -0.6422(4) 0.3836(4) 0.0313(12) Uani 1 1 d . . . . .
H11D H 0.7125 -0.6754 0.3755 0.038 Uiso 1 1 calc R U . . .
C12D C 0.6342(5) -0.5399(3) 0.3610(4) 0.0292(12) Uani 1 1 d . . . . .
H12D H 0.7215 -0.5069 0.3402 0.035 Uiso 1 1 calc R U . . .
O1W O 0.3703(3) -0.0072(2) 0.3688(2) 0.0155(6) Uani 1 1 d . . . . .
O2W O 0.3541(3) -0.0086(2) 0.1666(2) 0.0163(6) Uani 1 1 d . . . . .
O3W O 0.6698(3) 0.0011(2) 0.0962(2) 0.0167(6) Uani 1 1 d . . . . .
O4W O 0.3057(4) -0.1529(2) 0.0920(2) 0.0280(8) Uani 1 1 d . . . . .
O5W O 0.6743(3) -0.1358(2) 0.0002(2) 0.0192(7) Uani 1 1 d . . . . .
O6W O 0.9596(4) -0.1675(3) -0.0420(3) 0.0542(12) Uani 1 1 d . . . . .
O7W O 0.0170(4) -0.1614(3) 0.1370(3) 0.0518(11) Uani 1 1 d . . . . .
O8W O 0.5960(3) 0.1101(2) 0.4464(2) 0.0177(7) Uani 1 1 d . . . . .
H11W H 0.2831 -0.0238 0.3803 0.027 Uiso 1 1 d . U . . .
H12W H 0.3896 -0.0365 0.4251 0.027 Uiso 1 1 d . U . . .
H21W H 0.3012 -0.0437 0.1456 0.027 Uiso 1 1 d . U . . .
H22W H 0.3431 0.0516 0.1280 0.027 Uiso 1 1 d . U . . .
H32W H 0.7431 -0.0023 0.1189 0.027 Uiso 1 1 d . U . . .
H31W H 0.6786 -0.0473 0.0703 0.027 Uiso 1 1 d . U . . .
H41W H 0.2093 -0.1426 0.1099 0.027 Uiso 1 1 d . U . . .
H42W H 0.3376 -0.1178 0.0240 0.027 Uiso 1 1 d . U . . .
H51W H 0.6330 -0.1925 0.0284 0.027 Uiso 1 1 d . U . . .
H52W H 0.7613 -0.1485 -0.0198 0.027 Uiso 1 1 d . U . . .
H61W H 0.9727 -0.2145 -0.0705 0.027 Uiso 1 1 d . U . . .
H62W H 1.0100 -0.1165 -0.0947 0.027 Uiso 1 1 d . U . . .
H71W H -0.0089 -0.1049 0.1453 0.027 Uiso 1 1 d . U . . .
H72W H -0.0191 -0.1627 0.0879 0.027 Uiso 1 1 d . U . . .
H81W H 0.5827 0.1775 0.4138 0.027 Uiso 1 1 d . U . . .
H82W H 0.6006 0.0606 0.4146 0.027 Uiso 1 1 d . U . . .

loop_
_atom_site_aniso_label
_atom_site_aniso_U_11
_atom_site_aniso_U_22
_atom_site_aniso_U_33
_atom_site_aniso_U_23
_atom_site_aniso_U_13
_atom_site_aniso_U_12
Co1 0.0091(3) 0.0100(3) 0.0153(3) -0.0036(2) -0.0035(2) -0.0002(2)
N1A 0.0102(17) 0.020(2) 0.022(2) -0.0049(16) -0.0044(15) 0.0007(15)
C2A 0.014(2) 0.015(2) 0.023(2) -0.0085(18) -0.0063(18) 0.0032(17)
C3A 0.010(2) 0.017(2) 0.024(2) -0.0088(19) -0.0003(18) 0.0017(17)
C4A 0.009(2) 0.015(2) 0.023(2) -0.0054(18) -0.0012(17) 0.0021(16)
C5A 0.0060(19) 0.013(2) 0.023(2) -0.0077(18) -0.0033(17) 0.0013(16)
C6A 0.011(2) 0.021(2) 0.018(2) -0.0071(18) -0.0025(17) 0.0012(17)
C7A 0.012(2) 0.012(2) 0.021(2) -0.0084(17) -0.0023(18) 0.0007(16)
O71A 0.0092(15) 0.0229(17) 0.0199(16) -0.0097(13) -0.0036(12) 0.0041(12)
O72A 0.0103(15) 0.0226(17) 0.0196(16) -0.0052(13) -0.0018(13) -0.0033(12)
N8A 0.0089(18) 0.026(2) 0.027(2) -0.0016(17) -0.0056(16) 0.0001(15)
C7B 0.023(3) 0.061(4) 0.052(4) -0.005(3) -0.010(3) 0.004(3)
O71B 0.032(2) 0.087(4) 0.063(3) 0.016(3) -0.008(2) 0.001(2)
O72B 0.043(2) 0.051(3) 0.044(2) -0.003(2) -0.008(2) 0.002(2)
N1C 0.0155(19) 0.0116(18) 0.0209(19) -0.0055(15) -0.0033(15) 0.0007(15)
C2C 0.015(2) 0.015(2) 0.023(2) -0.0055(19) -0.0023(19) -0.0003(18)
C3C 0.014(2) 0.016(2) 0.028(3) -0.0078(19) -0.0035(19) 0.0015(18)
C4C 0.019(2) 0.015(2) 0.018(2) -0.0058(18) -0.0043(18) -0.0038(18)
C5C 0.016(2) 0.015(2) 0.032(3) -0.007(2) -0.003(2) -0.0045(18)
C6C 0.015(2) 0.013(2) 0.030(3) -0.0043(19) -0.0043(19) -0.0019(18)
C7C 0.022(2) 0.013(2) 0.016(2) -0.0056(18) -0.0040(18) -0.0018(18)
C8C 0.021(2) 0.016(2) 0.026(3) -0.0049(19) -0.008(2) -0.0002(19)
C9C 0.019(2) 0.019(2) 0.028(3) -0.008(2) -0.009(2) 0.0014(19)
N10C 0.025(2) 0.019(2) 0.024(2) -0.0063(17) -0.0073(17) 0.0006(17)
C11C 0.027(3) 0.020(3) 0.056(4) -0.010(3) 0.000(3) -0.003(2)
C12C 0.022(3) 0.015(2) 0.059(4) -0.011(2) -0.001(2) -0.001(2)
N1D 0.0146(19) 0.0165(19) 0.0191(19) -0.0068(16) -0.0052(15) -0.0002(15)
C2D 0.013(2) 0.017(2) 0.029(3) -0.004(2) -0.0049(19) 0.0030(18)
C3D 0.014(2) 0.017(2) 0.030(3) -0.003(2) -0.003(2) -0.0034(18)
C4D 0.017(2) 0.012(2) 0.014(2) -0.0046(17) -0.0030(17) -0.0005(17)
C5D 0.016(2) 0.016(2) 0.035(3) -0.008(2) -0.007(2) 0.0035(18)
C6D 0.012(2) 0.017(2) 0.031(3) -0.005(2) -0.0051(19) -0.0014(18)
C7D 0.021(2) 0.016(2) 0.017(2) -0.0049(18) -0.0087(18) 0.0011(18)
C8D 0.025(3) 0.013(2) 0.037(3) -0.004(2) -0.007(2) -0.0012(19)
C9D 0.029(3) 0.016(2) 0.043(3) -0.006(2) -0.012(2) -0.003(2)
N10D 0.031(2) 0.017(2) 0.026(2) -0.0050(17) -0.0135(18) 0.0017(17)
C11D 0.028(3) 0.020(3) 0.044(3) -0.008(2) -0.010(2) 0.005(2)
C12D 0.021(3) 0.017(2) 0.047(3) -0.004(2) -0.010(2) 0.001(2)
O1W 0.0088(14) 0.0199(16) 0.0175(15) -0.0032(13) -0.0052(12) -0.0006(12)
O2W 0.0157(15) 0.0143(15) 0.0202(16) -0.0044(13) -0.0070(13) -0.0025(12)
O3W 0.0185(16) 0.0143(15) 0.0176(16) -0.0055(12) -0.0041(13) -0.0010(12)
O4W 0.0313(19) 0.0216(18) 0.0315(19) -0.0063(15) -0.0113(15) 0.0044(15)
O5W 0.0207(16) 0.0105(15) 0.0261(17) -0.0046(13) -0.0064(13) -0.0007(12)
O6W 0.033(2) 0.038(2) 0.077(3) -0.011(2) 0.006(2) -0.0080(19)
O7W 0.044(3) 0.039(2) 0.080(3) -0.029(2) -0.019(2) 0.011(2)
O8W 0.0211(16) 0.0111(15) 0.0232(17) -0.0045(13) -0.0104(13) 0.0015(12)

loop_
_atom_type_symbol
_atom_type_description
_atom_type_scat_dispersion_real
_atom_type_scat_dispersion_imag
_atom_type_scat_source
C C 0.0033 0.0016 'International Tables Vol C Tables 4.2.6.8 and 6.1.1.4'
H H 0.0000 0.0000 'International Tables Vol C Tables 4.2.6.8 and 6.1.1.4'
N N 0.0061 0.0033 'International Tables Vol C Tables 4.2.6.8 and 6.1.1.4'
O O 0.0106 0.0060 'International Tables Vol C Tables 4.2.6.8 and 6.1.1.4'
Co Co 0.3494 0.9721 'International Tables Vol C Tables 4.2.6.8 and 6.1.1.4'

loop_
_geom_angle_atom_site_label_1
_geom_angle_atom_site_label_2
_geom_angle_atom_site_label_3
_geom_angle
O1W Co1 O2W 90.98(11)
O1W Co1 O71A 87.55(11)
O2W Co1 O71A 178.38(12)
O1W Co1 O3W 175.84(12)
O2W Co1 O3W 91.23(11)
O71A Co1 O3W 90.28(11)
O1W Co1 N1C 88.32(13)
O2W Co1 N1C 90.81(13)
O71A Co1 N1C 89.81(13)
O3W Co1 N1C 88.12(13)
O1W Co1 N1D 91.37(13)
O2W Co1 N1D 90.05(12)
O71A Co1 N1D 89.32(13)
O3W Co1 N1D 92.15(12)
N1C Co1 N1D 179.09(14)
C6A N1A C2A 118.2(4)
N8A C2A N1A 117.6(4)
N8A C2A C3A 121.5(4)
N1A C2A C3A 120.8(4)
C4A C3A C2A 120.0(4)
C4A C3A H3A 120.0
C2A C3A H3A 120.0
C3A C4A C5A 119.7(4)
C3A C4A H4A 120.1
C5A C4A H4A 120.1
C6A C5A C4A 117.3(4)
C6A C5A C7A 121.2(4)
C4A C5A C7A 121.4(4)
N1A C6A C5A 123.8(4)
N1A C6A H6A 118.1
C5A C6A H6A 118.1
O71A C7A O72A 123.9(4)
O71A C7A C5A 117.1(4)
O72A C7A C5A 119.0(4)
C7A O71A Co1 131.2(3)
C2A N8A H8A1 120.0
C2A N8A H8A2 120.0
H8A1 N8A H8A2 120.0
C2B1 N1B1 C6B1 115.9(9)
N8B1 C2B1 N1B1 119.4(10)
N8B1 C2B1 C3B1 120.0(9)
N1B1 C2B1 C3B1 120.6(9)
C4B1 C3B1 C2B1 119.1(10)
C4B1 C3B1 H3B1 120.5
C2B1 C3B1 H3B1 120.5
C3B1 C4B1 C5B1 124.9(10)
C3B1 C4B1 H4B1 117.6
C5B1 C4B1 H4B1 117.6
C7B C5B1 C6B1 117.7(8)
C7B C5B1 C4B1 132.5(9)
C6B1 C5B1 C4B1 109.8(10)
N1B1 C6B1 C5B1 129.6(11)
N1B1 C6B1 H6B1 115.2
C5B1 C6B1 H6B1 115.2
C2B1 N8B1 H8B1 120.0
C2B1 N8B1 H8B2 120.0
H8B1 N8B1 H8B2 120.0
C6B2 N1B2 C2B2 112.0(14)
N8B2 C2B2 N1B2 111.7(9)
N8B2 C2B2 C3B2 124.9(11)
N1B2 C2B2 C3B2 123.3(14)
C2B2 C3B2 C4B2 118.5(18)
C2B2 C3B2 H3B2 120.8
C4B2 C3B2 H3B2 120.8
C3B2 C4B2 C5B2 124(2)
C3B2 C4B2 H4B2 118.1
C5B2 C4B2 H4B2 118.1
C6B2 C5B2 C4B2 108.8(16)
C6B2 C5B2 C7B 121.7(11)
C4B2 C5B2 C7B 129.5(13)
N1B2 C6B2 C5B2 133.3(16)
N1B2 C6B2 H6B2 113.4
C5B2 C6B2 H6B2 113.4
C2B2 N8B2 H8B3 120.0
C2B2 N8B2 H8B4 120.0
H8B3 N8B2 H8B4 120.0
O72B C7B O71B 122.5(7)
O72B C7B C5B1 129.4(7)
O71B C7B C5B1 108.0(7)
O72B C7B C5B2 114.8(7)
O71B C7B C5B2 122.7(7)
C2C N1C C6C 116.2(4)
C2C N1C Co1 123.4(3)
C6C N1C Co1 120.2(3)
N1C C2C C3C 123.9(4)
N1C C2C H2C 118.0
C3C C2C H2C 118.0
C2C C3C C4C 120.1(4)
C2C C3C H3C 119.9
C4C C3C H3C 119.9
C3C C4C C5C 115.9(4)
C3C C4C C7C 123.0(4)
C5C C4C C7C 121.1(4)
C6C C5C C4C 120.1(4)
C6C C5C H5C 120.0
C4C C5C H5C 120.0
N1C C6C C5C 123.7(4)
N1C C6C H6C 118.1
C5C C6C H6C 118.1
C8C C7C C12C 116.5(4)
C8C C7C C4C 122.6(4)
C12C C7C C4C 120.9(4)
C7C C8C C9C 119.9(4)
C7C C8C H8C 120.1
C9C C8C H8C 120.1
N10C C9C C8C 123.3(4)
N10C C9C H9C 118.4
C8C C9C H9C 118.4
C9C N10C C11C 116.6(4)
N10C C11C C12C 124.7(5)
N10C C11C H11C 117.6
C12C C11C H11C 117.6
C11C C12C C7C 119.0(5)
C11C C12C H12C 120.5
C7C C12C H12C 120.5
C6D N1D C2D 115.8(4)
C6D N1D Co1 121.9(3)
C2D N1D Co1 122.2(3)
N1D C2D C3D 124.0(4)
N1D C2D H2D 118.0
C3D C2D H2D 118.0
C2D C3D C4D 120.1(4)
C2D C3D H3D 119.9
C4D C3D H3D 119.9
C5D C4D C3D 116.0(4)
C5D C4D C7D 122.1(4)
C3D C4D C7D 121.9(4)
C6D C5D C4D 120.3(4)
C6D C5D H5D 119.9
C4D C5D H5D 119.9
N1D C6D C5D 123.8(4)
N1D C6D H6D 118.1
C5D C6D H6D 118.1
C8D C7D C12D 115.6(4)
C8D C7D C4D 122.5(4)
C12D C7D C4D 122.0(4)
C9D C8D C7D 120.2(5)
C9D C8D H8D 119.9
C7D C8D H8D 119.9
N10D C9D C8D 123.9(5)
N10D C9D H9D 118.1
C8D C9D H9D 118.1
C11D N10D C9D 116.2(4)
N10D C11D C12D 124.3(5)
N10D C11D H11D 117.8
C12D C11D H11D 117.8
C11D C12D C7D 119.8(4)
C11D C12D H12D 120.1
C7D C12D H12D 120.1
Co1 O1W H11W 120.8
Co1 O1W H12W 119.2
H11W O1W H12W 103.4
Co1 O2W H21W 147.5
Co1 O2W H22W 110.7
H21W O2W H22W 99.4
Co1 O3W H32W 97.5
Co1 O3W H31W 119.6
H32W O3W H31W 103.8
H41W O4W H42W 105.3
H51W O5W H52W 104.3
H61W O6W H62W 100.5
H71W O7W H72W 101.6
H81W O8W H82W 122.5

loop_
_geom_bond_atom_site_label_1
_geom_bond_atom_site_label_2
_geom_bond_distance
Co1 O1W 2.055(3)
Co1 O2W 2.063(3)
Co1 O71A 2.086(3)
Co1 O3W 2.107(3)
Co1 N1C 2.155(3)
Co1 N1D 2.183(4)
N1A C6A 1.347(5)
N1A C2A 1.349(5)
C2A N8A 1.344(5)
C2A C3A 1.410(6)
C3A C4A 1.355(6)
C3A H3A 0.9300
C4A C5A 1.403(6)
C4A H4A 0.9300
C5A C6A 1.381(6)
C5A C7A 1.486(6)
C6A H6A 0.9300
C7A O71A 1.264(5)
C7A O72A 1.270(5)
N8A H8A1 0.8600
N8A H8A2 0.8600
N1B1 C2B1 1.366(9)
N1B1 C6B1 1.371(8)
C2B1 N8B1 1.348(9)
C2B1 C3B1 1.394(9)
C3B1 C4B1 1.359(8)
C3B1 H3B1 0.9300
C4B1 C5B1 1.425(8)
C4B1 H4B1 0.9300
C5B1 C7B 1.351(11)
C5B1 C6B1 1.379(9)
C6B1 H6B1 0.9300
N8B1 H8B1 0.8600
N8B1 H8B2 0.8600
N1B2 C6B2 1.365(9)
N1B2 C2B2 1.376(9)
C2B2 N8B2 1.362(9)
C2B2 C3B2 1.385(9)
C3B2 C4B2 1.398(10)
C3B2 H3B2 0.9300
C4B2 C5B2 1.420(10)
C4B2 H4B2 0.9300
C5B2 C6B2 1.395(10)
C5B2 C7B 1.731(18)
C6B2 H6B2 0.9300
N8B2 H8B3 0.8600
N8B2 H8B4 0.8600
C7B O72B 1.201(7)
C7B O71B 1.296(8)
N1C C2C 1.336(5)
N1C C6C 1.345(5)
C2C C3C 1.382(6)
C2C H2C 0.9300
C3C C4C 1.390(6)
C3C H3C 0.9300
C4C C5C 1.405(6)
C4C C7C 1.481(6)
C5C C6C 1.374(6)
C5C H5C 0.9300
C6C H6C 0.9300
C7C C8C 1.381(6)
C7C C12C 1.406(6)
C8C C9C 1.401(6)
C8C H8C 0.9300
C9C N10C 1.325(6)
C9C H9C 0.9300
N10C C11C 1.329(6)
C11C C12C 1.375(7)
C11C H11C 0.9300
C12C H12C 0.9300
N1D C6D 1.339(5)
N1D C2D 1.342(5)
C2D C3D 1.376(6)
C2D H2D 0.9300
C3D C4D 1.391(6)
C3D H3D 0.9300
C4D C5D 1.391(6)
C4D C7D 1.481(6)
C5D C6D 1.377(6)
C5D H5D 0.9300
C6D H6D 0.9300
C7D C8D 1.392(6)
C7D C12D 1.394(6)
C8D C9D 1.382(6)
C8D H8D 0.9300
C9D N10D 1.336(6)
C9D H9D 0.9300
N10D C11D 1.316(6)
C11D C12D 1.391(7)
C11D H11D 0.9300
C12D H12D 0.9300
O1W H11W 0.8576
O1W H12W 0.8563
O2W H21W 0.8978
O2W H22W 0.8900
O3W H32W 0.8589
O3W H31W 0.8580
O4W H41W 0.9250
O4W H42W 0.9259
O5W H51W 0.8537
O5W H52W 0.8494
O6W H61W 0.8622
O6W H62W 0.9225
O7W H71W 0.8580
O7W H72W 0.8717
O8W H81W 0.9520
O8W H82W 0.9319

loop_
_geom_hbond_atom_site_label_D
_geom_hbond_atom_site_label_H
_geom_hbond_atom_site_label_A
_geom_hbond_distance_DH
_geom_hbond_distance_HA
_geom_hbond_distance_DA
_geom_hbond_angle_DHA
_geom_hbond_site_symmetry_A
O1W H11W N1A 0.86 1.90 2.753(4) 172.0 1_455
O1W H12W O8W 0.86 1.87 2.715(4) 171.0 2_656
O2W H21W O4W 0.90 1.91 2.678(4) 143.0 .
O2W H22W O5W 0.89 1.92 2.719(4) 149.1 2_655
O3W H31W O5W 0.86 1.82 2.671(4) 168.5 .
O3W H32W O72A 0.86 1.82 2.668(4) 168.9 .
O4W H41W O7W 0.93 1.84 2.729(5) 161.1 .
O4W H42W O3W 0.93 2.02 2.870(4) 151.8 2_655
O5W H51W N10C 0.85 1.90 2.744(5) 171.3 1_545
O5W H52W O6W 0.85 1.90 2.738(5) 168.1 .
O6W H61W O71B 0.86 1.89 2.721(7) 160.5 2_645
O6W H62W O72A 0.92 1.94 2.848(5) 169.0 2_755
O7W H71W O72A 0.86 1.95 2.776(5) 162.2 1_455
O7W H72W O6W 0.87 1.94 2.785(7) 162.9 1_455
O8W H81W N10D 0.95 1.91 2.785(5) 152.1 1_565
O8W H82W O71A 0.93 2.01 2.894(4) 156.8 .
